data_7208684
loop_
_publ_author_name
'Nowicka, Beata'
'Stadnicka, Katarzyna'
'Nitek, Wojciech'
'Rams, Micha\/l'
'Sieklucka, Barbara'

_publ_section_title
;
 Geometrical isomerism in pentadecanuclear high-spin Ni9W6 clusters with
 symmetrical bidentate ligands detected
;
_journal_issue 20
_journal_name_full CrystEngComm
_journal_page_first 6559
_journal_paper_doi 10.1039/c2ce25537e
_journal_volume 14
_journal_year 2012
_chemical_formula_sum 'C152 H116 N64 Ni9 O12 W6'
_chemical_formula_weight 4662.35
_chemical_name_common (Ni(Ni(4,4'dmbpy)(H2O))8(W(CN)8)6)*18H2O
_chemical_name_systematic
;
{Ni[Ni(4,4'dmbpy)(H2O)]8[W(CN)8]6}*18H2O
;
_space_group_IT_number 2
_symmetry_cell_setting triclinic
_symmetry_space_group_name_Hall '-P 1'
_symmetry_space_group_name_H-M 'P -1'
_atom_sites_solution_hydrogens geom
_atom_sites_solution_primary direct
_atom_sites_solution_secondary difmap
_audit_creation_method SHELXL-97
_cell_angle_alpha 93.918(5)
_cell_angle_beta 111.191(5)
_cell_angle_gamma 115.588(5)
_cell_formula_units_Z 1
_cell_length_a 19.195(5)
_cell_length_b 19.843(5)
_cell_length_c 20.321(5)
_cell_measurement_temperature 293(2)
_cell_volume 6273(3)
_computing_cell_refinement 'HKL Scalepack (Otwinowski & Minor, 1997)'
_computing_data_collection 'Collect (Nonius BV, 1997-2000)'
_computing_data_reduction 'HKL DENZO and Scalepack (Otwinowski & Minor, 1997)'
_computing_molecular_graphics 'Ortep3 (Farrugia, 1997)'
_computing_publication_material 'SHELXL-97 (Sheldrick, 2008)'
_computing_structure_refinement 'SHELXL-97 (Sheldrick, 2008)'
_computing_structure_solution 'SIR-92 (ALTOMARE et al., 1994)'
_diffrn_ambient_temperature 293(2)
_diffrn_detector_area_resol_mean 9
_diffrn_measured_fraction_theta_full 0.989
_diffrn_measured_fraction_theta_max 0.989
_diffrn_measurement_device_type KappaCCD
_diffrn_measurement_method '\f and \o scans to fill Ewald sphere'
_diffrn_radiation_monochromator graphite
_diffrn_radiation_source 'fine-focus sealed tube'
_diffrn_radiation_type MoK\a
_diffrn_radiation_wavelength 0.71069
_diffrn_reflns_av_R_equivalents 0.0361
_diffrn_reflns_av_sigmaI/netI 0.0576
_diffrn_reflns_limit_h_max 24
_diffrn_reflns_limit_h_min -24
_diffrn_reflns_limit_k_max 24
_diffrn_reflns_limit_k_min -25
_diffrn_reflns_limit_l_max 26
_diffrn_reflns_limit_l_min -23
_diffrn_reflns_number 47802
_diffrn_reflns_theta_full 27.50
_diffrn_reflns_theta_max 27.50
_diffrn_reflns_theta_min 3.04
_exptl_absorpt_coefficient_mu 3.447
_exptl_absorpt_correction_T_max 0.7244
_exptl_absorpt_correction_T_min 0.3394
_exptl_absorpt_correction_type multi-scan
_exptl_absorpt_process_details '(DENZO-SMN; Otwinowski & Minor, 1997)'
_exptl_crystal_colour orange
_exptl_crystal_density_diffrn 1.234
_exptl_crystal_density_method 'not measured'
_exptl_crystal_description block
_exptl_crystal_F_000 2268
_exptl_crystal_size_max 0.40
_exptl_crystal_size_mid 0.32
_exptl_crystal_size_min 0.10
_refine_diff_density_max 2.334
_refine_diff_density_min -1.369
_refine_diff_density_rms 0.121
_refine_ls_extinction_method none
_refine_ls_goodness_of_fit_ref 1.028
_refine_ls_hydrogen_treatment constr
_refine_ls_matrix_type full
_refine_ls_number_parameters 1096
_refine_ls_number_reflns 28489
_refine_ls_number_restraints 0
_refine_ls_restrained_S_all 1.028
_refine_ls_R_factor_all 0.0652
_refine_ls_R_factor_gt 0.0421
_refine_ls_shift/su_max 0.001
_refine_ls_shift/su_mean 0.000
_refine_ls_structure_factor_coef Fsqd
_refine_ls_weighting_details 'calc w=1/[\s^2^(Fo^2^)+(0.0636P)^2^+0.6387P] where P=(Fo^2^+2Fc^2^)/3'
_refine_ls_weighting_scheme calc
_refine_ls_wR_factor_gt 0.1057
_refine_ls_wR_factor_ref 0.1176
_reflns_number_gt 20399
_reflns_number_total 28489
_reflns_threshold_expression >2sigma(I)
_cod_data_source_file c2ce25537e.txt
_cod_data_source_block 2a
_cod_depositor_comments
;
The following automatic conversions were performed:

'_exptl_absorpt_correction_type' value 'Multi-scan' changed to
'multi-scan' according to
/home/saulius/struct/CIF-dictionaries/cif_core.dic dictionary named
'cif_core.dic' version 2.4.2 from 2011-04-26.

Automatic conversion script
Id: cif_fix_values 1891 2012-01-12 08:04:46Z andrius 
;
_cod_original_sg_symbol_H-M P-1
_cod_database_code 7208684

loop_
_symmetry_equiv_pos_as_xyz
'x, y, z'
'-x, -y, -z'

loop_
_atom_site_label
_atom_site_type_symbol
_atom_site_fract_x
_atom_site_fract_y
_atom_site_fract_z
_atom_site_U_iso_or_equiv
_atom_site_adp_type
_atom_site_occupancy
_atom_site_symmetry_multiplicity
_atom_site_calc_flag
_atom_site_refinement_flags
W1 W 0.356587(12) 0.535274(11) 0.671554(10) 0.03275(5) Uani 1 1 d .
W2 W 0.486449(13) 0.733343(12) 0.390718(11) 0.03622(6) Uani 1 1 d .
W3 W 0.193102(12) 0.297440(12) 0.287873(10) 0.03818(6) Uani 1 1 d .
Ni1 Ni 0.5000 0.5000 0.5000 0.02766(16) Uani 1 2 d S
Ni2 Ni 0.59245(4) 0.81420(4) 0.68086(4) 0.04327(15) Uani 1 1 d .
Ni3 Ni 0.36842(4) 0.49258(4) 0.16744(3) 0.04214(15) Uani 1 1 d .
Ni4 Ni 0.20214(4) 0.23495(4) 0.53953(4) 0.04041(15) Uani 1 1 d .
Ni5 Ni 0.18986(4) 0.54861(4) 0.40148(4) 0.04214(15) Uani 1 1 d .
C11 C 0.4099(3) 0.5161(3) 0.5997(2) 0.0339(10) Uani 1 1 d .
N11 N 0.4384(3) 0.5073(2) 0.5619(2) 0.0357(9) Uani 1 1 d .
C12 C 0.4552(3) 0.6467(3) 0.6760(3) 0.0421(11) Uani 1 1 d .
N12 N 0.5049(3) 0.7055(3) 0.6773(3) 0.0477(11) Uani 1 1 d .
C13 C 0.4707(3) 0.5313(3) 0.7419(3) 0.0405(11) Uani 1 1 d .
N13 N 0.5278(3) 0.5243(3) 0.7750(2) 0.0497(11) Uani 1 1 d .
C14 C 0.2910(3) 0.4126(3) 0.6212(3) 0.0413(11) Uani 1 1 d .
N14 N 0.2547(3) 0.3477(3) 0.5943(3) 0.0467(10) Uani 1 1 d .
C15 C 0.2914(3) 0.5534(3) 0.5681(3) 0.0389(11) Uani 1 1 d .
N15 N 0.2571(3) 0.5576(3) 0.5114(3) 0.0459(10) Uani 1 1 d .
C16 C 0.2244(4) 0.4966(4) 0.6517(3) 0.0493(13) Uani 1 1 d .
N16 N 0.1537(3) 0.4732(4) 0.6399(3) 0.0692(16) Uani 1 1 d .
C17 C 0.3347(4) 0.4847(4) 0.7592(3) 0.0536(14) Uani 1 1 d .
N17 N 0.3243(4) 0.4575(4) 0.8044(3) 0.0737(17) Uani 1 1 d .
C18 C 0.3661(4) 0.6272(4) 0.7436(4) 0.0602(16) Uani 1 1 d .
N18 N 0.3705(5) 0.6756(4) 0.7817(4) 0.087(2) Uani 1 1 d .
C21 C 0.4894(3) 0.6380(3) 0.4356(2) 0.0341(10) Uani 1 1 d .
N21 N 0.4897(3) 0.5881(2) 0.4584(2) 0.0365(9) Uani 1 1 d .
C22 C 0.5218(3) 0.7696(3) 0.5068(3) 0.0429(11) Uani 1 1 d .
N22 N 0.5428(3) 0.7864(3) 0.5682(3) 0.0528(12) Uani 1 1 d .
C23 C 0.4330(3) 0.6368(3) 0.2975(3) 0.0408(11) Uani 1 1 d .
N23 N 0.4115(3) 0.5877(3) 0.2499(2) 0.0516(11) Uani 1 1 d .
C24 C 0.6120(3) 0.7453(3) 0.4198(3) 0.0437(12) Uani 1 1 d .
N24 N 0.6780(3) 0.7519(3) 0.4353(3) 0.0512(11) Uani 1 1 d .
C25 C 0.3637(3) 0.6620(3) 0.3931(3) 0.0418(11) Uani 1 1 d .
N25 N 0.3006(3) 0.6247(3) 0.3947(3) 0.0537(12) Uani 1 1 d .
C26 C 0.4035(6) 0.7782(5) 0.3414(6) 0.086(3) Uani 1 1 d .
N26 N 0.3578(6) 0.8017(6) 0.3134(7) 0.138(4) Uani 1 1 d .
C27 C 0.5201(5) 0.7776(4) 0.3059(4) 0.0603(16) Uani 1 1 d .
N27 N 0.5384(5) 0.7989(4) 0.2609(4) 0.092(2) Uani 1 1 d .
C28 C 0.5729(5) 0.8579(4) 0.4330(4) 0.071(2) Uani 1 1 d .
N28 N 0.6210(6) 0.9222(4) 0.4539(5) 0.111(3) Uani 1 1 d .
C31 C 0.3195(3) 0.3773(3) 0.3715(3) 0.0348(10) Uani 1 1 d .
N31 N 0.3857(3) 0.4203(2) 0.4162(2) 0.0363(9) Uani 1 1 d .
C32 C 0.2734(4) 0.2446(3) 0.3022(3) 0.0492(13) Uani 1 1 d .
N32 N 0.3186(3) 0.2200(3) 0.3095(3) 0.0609(13) Uani 1 1 d .
C33 C 0.2582(3) 0.3788(3) 0.2371(3) 0.0448(12) Uani 1 1 d .
N33 N 0.2956(3) 0.4207(3) 0.2122(2) 0.0507(11) Uani 1 1 d .
C34 C 0.1915(3) 0.2773(3) 0.3888(3) 0.0440(12) Uani 1 1 d .
N34 N 0.1940(3) 0.2656(3) 0.4451(3) 0.0522(12) Uani 1 1 d .
C35 C 0.1937(3) 0.3977(3) 0.3367(3) 0.0430(12) Uani 1 1 d .
N35 N 0.1971(3) 0.4525(3) 0.3649(3) 0.0531(12) Uani 1 1 d .
C36 C 0.0784(5) 0.2961(5) 0.2202(5) 0.089(3) Uani 1 1 d .
N36 N 0.0162(6) 0.2957(7) 0.1795(6) 0.160(5) Uani 1 1 d .
C37 C 0.1538(5) 0.2341(4) 0.1763(3) 0.071(2) Uani 1 1 d .
N37 N 0.1345(5) 0.2006(5) 0.1204(3) 0.108(3) Uani 1 1 d .
C38 C 0.0999(5) 0.1782(4) 0.2698(4) 0.074(2) Uani 1 1 d .
N38 N 0.0530(6) 0.1159(5) 0.2612(5) 0.127(4) Uani 1 1 d .
N201 N 0.5200(3) 0.8665(3) 0.6828(3) 0.0539(12) Uani 1 1 d .
C202 C 0.5621(5) 0.9448(4) 0.6938(4) 0.0634(16) Uani 1 1 d .
C203 C 0.5233(5) 0.9891(4) 0.7000(5) 0.076(2) Uani 1 1 d .
H203 H 0.5519 1.0422 0.7057 0.091 Uiso 1 1 calc R
C204 C 0.4429(5) 0.9540(5) 0.6979(5) 0.079(2) Uani 1 1 d .
C205 C 0.4028(5) 0.8749(5) 0.6872(5) 0.086(2) Uani 1 1 d .
H205 H 0.3481 0.8494 0.6851 0.104 Uiso 1 1 calc R
C206 C 0.4422(5) 0.8328(4) 0.6796(5) 0.075(2) Uani 1 1 d .
H206 H 0.4131 0.7793 0.6719 0.090 Uiso 1 1 calc R
C207 C 0.4031(6) 1.0013(6) 0.7097(7) 0.111(3) Uani 1 1 d .
H20A H 0.4408 1.0549 0.7159 0.166 Uiso 1 1 calc R
H20B H 0.3937 0.9956 0.7527 0.166 Uiso 1 1 calc R
H20C H 0.3493 0.9839 0.6680 0.166 Uiso 1 1 calc R
N208 N 0.6770(3) 0.9287(3) 0.6938(3) 0.0571(13) Uani 1 1 d .
C209 C 0.6489(5) 0.9779(4) 0.6981(4) 0.0645(17) Uani 1 1 d .
C210 C 0.7019(6) 1.0585(5) 0.7121(6) 0.101(3) Uani 1 1 d .
H210 H 0.6808 1.0924 0.7149 0.121 Uiso 1 1 calc R
C211 C 0.7852(6) 1.0864(5) 0.7215(7) 0.107(3) Uani 1 1 d .
C212 C 0.8155(6) 1.0355(6) 0.7181(6) 0.100(3) Uani 1 1 d .
H212 H 0.8723 1.0536 0.7266 0.120 Uiso 1 1 calc R
C213 C 0.7588(5) 0.9550(5) 0.7014(5) 0.083(2) Uani 1 1 d .
H213 H 0.7774 0.9199 0.6957 0.099 Uiso 1 1 calc R
C214 C 0.8455(9) 1.1737(6) 0.7383(11) 0.197(8) Uani 1 1 d .
H21A H 0.9010 1.1825 0.7445 0.296 Uiso 1 1 calc R
H21B H 0.8506 1.2004 0.7825 0.296 Uiso 1 1 calc R
H21C H 0.8226 1.1929 0.6985 0.296 Uiso 1 1 calc R
O215 O 0.6423(4) 0.8455(3) 0.7980(3) 0.0815(15) Uani 1 1 d .
N301 N 0.3236(3) 0.4039(3) 0.0770(2) 0.0570(13) Uani 1 1 d .
C302 C 0.3423(4) 0.4294(4) 0.0220(3) 0.0596(16) Uani 1 1 d .
C303 C 0.3067(6) 0.3763(5) -0.0457(4) 0.097(3) Uani 1 1 d .
H303 H 0.3220 0.3928 -0.0825 0.116 Uiso 1 1 calc R
C304 C 0.2500(8) 0.3012(6) -0.0571(5) 0.126(4) Uani 1 1 d .
C305 C 0.2356(7) 0.2762(6) 0.0008(5) 0.120(4) Uani 1 1 d .
H305 H 0.2026 0.2238 -0.0038 0.145 Uiso 1 1 calc R
C306 C 0.2715(5) 0.3307(4) 0.0651(4) 0.076(2) Uani 1 1 d .
H306 H 0.2578 0.3145 0.1028 0.091 Uiso 1 1 calc R
C307 C 0.2088(13) 0.2439(8) -0.1319(6) 0.247(12) Uani 1 1 d .
H30A H 0.1697 0.1935 -0.1313 0.371 Uiso 1 1 calc R
H30B H 0.2527 0.2410 -0.1421 0.371 Uiso 1 1 calc R
H30C H 0.1783 0.2611 -0.1691 0.371 Uiso 1 1 calc R
N308 N 0.4244(3) 0.5543(3) 0.1055(2) 0.0498(11) Uani 1 1 d .
C309 C 0.4023(4) 0.5120(4) 0.0393(3) 0.0539(14) Uani 1 1 d .
C310 C 0.4337(5) 0.5450(5) -0.0089(4) 0.078(2) Uani 1 1 d .
H310 H 0.4193 0.5139 -0.0531 0.093 Uiso 1 1 calc R
C311 C 0.4859(5) 0.6239(5) 0.0088(4) 0.074(2) Uani 1 1 d .
C312 C 0.5054(5) 0.6676(5) 0.0760(4) 0.083(2) Uani 1 1 d .
H312 H 0.5395 0.7212 0.0893 0.099 Uiso 1 1 calc R
C313 C 0.4743(4) 0.6317(4) 0.1233(4) 0.0684(19) Uani 1 1 d .
H313 H 0.4883 0.6616 0.1681 0.082 Uiso 1 1 calc R
C314 C 0.5157(7) 0.6638(7) -0.0447(5) 0.118(4) Uani 1 1 d .
H31A H 0.4963 0.6255 -0.0881 0.176 Uiso 1 1 calc R
H31B H 0.5772 0.6934 -0.0224 0.176 Uiso 1 1 calc R
H31C H 0.4923 0.6978 -0.0574 0.176 Uiso 1 1 calc R
O315 O 0.2606(3) 0.5067(3) 0.1072(3) 0.0717(13) Uani 1 1 d .
N401 N 0.1384(3) 0.1199(3) 0.4813(3) 0.0469(11) Uani 1 1 d .
C402 C 0.0528(3) 0.0845(3) 0.4537(3) 0.0485(13) Uani 1 1 d .
C403 C 0.0013(4) 0.0097(4) 0.4075(4) 0.0599(16) Uani 1 1 d .
H403 H -0.0581 -0.0134 0.3881 0.072 Uiso 1 1 calc R
C404 C 0.0397(5) -0.0299(4) 0.3906(4) 0.0663(18) Uani 1 1 d .
C405 C 0.1291(5) 0.0077(4) 0.4223(4) 0.074(2) Uani 1 1 d .
H405 H 0.1573 -0.0174 0.4136 0.089 Uiso 1 1 calc R
C406 C 0.1744(4) 0.0809(4) 0.4657(4) 0.0638(17) Uani 1 1 d .
H406 H 0.2339 0.1054 0.4856 0.077 Uiso 1 1 calc R
C407 C -0.0133(6) -0.1103(5) 0.3399(5) 0.098(3) Uani 1 1 d .
H40A H 0.0240 -0.1285 0.3348 0.147 Uiso 1 1 calc R
H40B H -0.0487 -0.1094 0.2928 0.147 Uiso 1 1 calc R
H40C H -0.0488 -0.1444 0.3597 0.147 Uiso 1 1 calc R
N408 N 0.0757(3) 0.2061(3) 0.5132(3) 0.0472(11) Uani 1 1 d .
C409 C 0.0170(4) 0.1314(3) 0.4742(3) 0.0507(13) Uani 1 1 d .
C410 C -0.0687(4) 0.1026(4) 0.4581(4) 0.0646(17) Uani 1 1 d .
H410 H -0.1081 0.0509 0.4327 0.078 Uiso 1 1 calc R
C411 C -0.0957(4) 0.1507(5) 0.4798(5) 0.076(2) Uani 1 1 d .
C412 C -0.0359(5) 0.2264(5) 0.5177(5) 0.081(2) Uani 1 1 d .
H412 H -0.0524 0.2600 0.5329 0.097 Uiso 1 1 calc R
C413 C 0.0482(4) 0.2524(4) 0.5328(4) 0.0654(17) Uani 1 1 d .
H413 H 0.0880 0.3041 0.5576 0.079 Uiso 1 1 calc R
C414 C -0.1904(5) 0.1194(6) 0.4612(7) 0.124(4) Uani 1 1 d .
H41A H -0.2223 0.0656 0.4349 0.186 Uiso 1 1 calc R
H41B H -0.2117 0.1479 0.4315 0.186 Uiso 1 1 calc R
H41C H -0.1970 0.1249 0.5056 0.186 Uiso 1 1 calc R
O415 O 0.2050(3) 0.1957(3) 0.6340(2) 0.0600(11) Uani 1 1 d .
C416 C 0.2337(6) 0.2439(6) 0.7024(4) 0.090(3) Uani 1 1 d .
H41D H 0.2102 0.2122 0.7314 0.108 Uiso 1 1 calc R
H41E H 0.2116 0.2798 0.6954 0.108 Uiso 1 1 calc R
C417 C 0.3283(6) 0.2888(7) 0.7443(6) 0.113(3) Uani 1 1 d .
H41F H 0.3432 0.3204 0.7903 0.169 Uiso 1 1 calc R
H41G H 0.3523 0.3213 0.7167 0.169 Uiso 1 1 calc R
H41H H 0.3508 0.2537 0.7529 0.169 Uiso 1 1 calc R
N501 N 0.0711(3) 0.4750(3) 0.3963(2) 0.0463(10) Uani 1 1 d .
C502 C 0.0058(4) 0.4483(4) 0.3307(3) 0.0529(14) Uani 1 1 d .
C503 C -0.0792(4) 0.3987(4) 0.3186(4) 0.0660(17) Uani 1 1 d .
H503 H -0.1238 0.3789 0.2717 0.079 Uiso 1 1 calc R
C504 C -0.0950(4) 0.3799(4) 0.3787(5) 0.074(2) Uani 1 1 d .
C505 C -0.0265(4) 0.4072(4) 0.4454(4) 0.0646(17) Uani 1 1 d .
H505 H -0.0350 0.3932 0.4858 0.078 Uiso 1 1 calc R
C506 C 0.0543(4) 0.4550(4) 0.4535(4) 0.0572(15) Uani 1 1 d .
H506 H 0.0996 0.4746 0.5000 0.069 Uiso 1 1 calc R
C507 C -0.1851(5) 0.3274(6) 0.3701(6) 0.103(3) Uani 1 1 d .
H50A H -0.2254 0.3137 0.3200 0.154 Uiso 1 1 calc R
H50B H -0.1984 0.3541 0.4009 0.154 Uiso 1 1 calc R
H50C H -0.1885 0.2812 0.3841 0.154 Uiso 1 1 calc R
N508 N 0.1092(3) 0.5293(4) 0.2925(3) 0.0595(13) Uani 1 1 d .
C509 C 0.0282(4) 0.4741(4) 0.2715(3) 0.0584(15) Uani 1 1 d .
C510 C -0.0283(5) 0.4442(6) 0.1972(4) 0.084(2) Uani 1 1 d .
H510 H -0.0844 0.4052 0.1828 0.101 Uiso 1 1 calc R
C511 C -0.0028(6) 0.4714(7) 0.1447(5) 0.107(4) Uani 1 1 d .
C512 C 0.0795(6) 0.5306(8) 0.1696(5) 0.120(4) Uani 1 1 d .
H512 H 0.0991 0.5522 0.1363 0.144 Uiso 1 1 calc R
C513 C 0.1333(5) 0.5584(6) 0.2426(4) 0.094(3) Uani 1 1 d .
H513 H 0.1888 0.5991 0.2580 0.113 Uiso 1 1 calc R
C514 C -0.0647(8) 0.4394(10) 0.0622(5) 0.166(7) Uani 1 1 d .
H51A H -0.0352 0.4659 0.0347 0.248 Uiso 1 1 calc R
H51B H -0.1127 0.4476 0.0535 0.248 Uiso 1 1 calc R
H51C H -0.0847 0.3849 0.0471 0.248 Uiso 1 1 calc R
O515 O 0.1711(3) 0.6410(3) 0.4331(3) 0.0608(11) Uani 1 1 d .
O1 O 0.2509(5) 0.0833(4) 0.6500(5) 0.124(2) Uani 1 1 d .
O2 O 0.0069(3) 0.6184(3) 0.3595(3) 0.0752(14) Uani 1 1 d .
C3 C -0.0159(8) 0.6341(9) 0.2866(10) 0.159(6) Uani 1 1 d .
H3A H 0.0371 0.6677 0.2840 0.190 Uiso 1 1 calc R
H3B H -0.0437 0.5854 0.2500 0.190 Uiso 1 1 calc R
C4 C -0.0672(10) 0.6669(10) 0.2669(9) 0.167(6) Uani 1 1 d .
H4A H -0.0770 0.6732 0.2185 0.250 Uiso 1 1 calc R
H4B H -0.0398 0.7166 0.3009 0.250 Uiso 1 1 calc R
H4C H -0.1211 0.6339 0.2675 0.250 Uiso 1 1 calc R

loop_
_atom_site_aniso_label
_atom_site_aniso_U_11
_atom_site_aniso_U_22
_atom_site_aniso_U_33
_atom_site_aniso_U_23
_atom_site_aniso_U_13
_atom_site_aniso_U_12
W1 0.03637(10) 0.03405(11) 0.03218(9) 0.00882(7) 0.02026(8) 0.01652(8)
W2 0.04332(11) 0.03096(11) 0.04194(10) 0.01557(8) 0.02338(9) 0.01963(8)
W3 0.03261(10) 0.03696(11) 0.03475(10) 0.00572(8) 0.01303(8) 0.01057(8)
Ni1 0.0298(4) 0.0262(4) 0.0292(4) 0.0086(3) 0.0154(3) 0.0133(3)
Ni2 0.0491(4) 0.0306(3) 0.0486(4) 0.0048(3) 0.0254(3) 0.0157(3)
Ni3 0.0466(3) 0.0478(4) 0.0304(3) 0.0129(3) 0.0169(3) 0.0214(3)
Ni4 0.0382(3) 0.0333(3) 0.0444(3) 0.0089(3) 0.0233(3) 0.0092(3)
Ni5 0.0383(3) 0.0510(4) 0.0453(3) 0.0186(3) 0.0205(3) 0.0259(3)
C11 0.036(2) 0.028(2) 0.035(2) 0.0063(18) 0.0161(19) 0.0126(19)
N11 0.040(2) 0.036(2) 0.040(2) 0.0151(17) 0.0258(18) 0.0191(18)
C12 0.045(3) 0.037(3) 0.046(3) 0.006(2) 0.023(2) 0.019(2)
N12 0.058(3) 0.032(2) 0.053(3) 0.006(2) 0.029(2) 0.019(2)
C13 0.047(3) 0.044(3) 0.035(2) 0.010(2) 0.024(2) 0.021(2)
N13 0.048(3) 0.063(3) 0.041(2) 0.021(2) 0.018(2) 0.030(2)
C14 0.047(3) 0.038(3) 0.046(3) 0.014(2) 0.029(2) 0.019(2)
N14 0.046(2) 0.039(3) 0.052(3) 0.012(2) 0.023(2) 0.017(2)
C15 0.035(2) 0.043(3) 0.042(3) 0.010(2) 0.020(2) 0.020(2)
N15 0.040(2) 0.054(3) 0.050(3) 0.016(2) 0.022(2) 0.027(2)
C16 0.053(3) 0.056(4) 0.052(3) 0.017(3) 0.033(3) 0.029(3)
N16 0.047(3) 0.099(5) 0.077(4) 0.035(3) 0.040(3) 0.035(3)
C17 0.062(3) 0.065(4) 0.038(3) 0.017(3) 0.028(3) 0.029(3)
N17 0.101(4) 0.080(4) 0.057(3) 0.033(3) 0.056(3) 0.039(4)
C18 0.076(4) 0.050(4) 0.067(4) 0.007(3) 0.045(3) 0.031(3)
N18 0.121(6) 0.077(5) 0.086(4) 0.009(4) 0.066(4) 0.053(4)
C21 0.034(2) 0.038(3) 0.033(2) 0.010(2) 0.0174(19) 0.017(2)
N21 0.043(2) 0.035(2) 0.042(2) 0.0125(18) 0.0262(18) 0.0208(18)
C22 0.049(3) 0.030(3) 0.053(3) 0.013(2) 0.027(2) 0.019(2)
N22 0.064(3) 0.039(3) 0.052(3) 0.002(2) 0.029(2) 0.021(2)
C23 0.048(3) 0.039(3) 0.041(3) 0.018(2) 0.022(2) 0.022(2)
N23 0.060(3) 0.052(3) 0.041(2) 0.013(2) 0.023(2) 0.026(2)
C24 0.045(3) 0.032(3) 0.053(3) 0.017(2) 0.027(2) 0.013(2)
N24 0.044(3) 0.050(3) 0.056(3) 0.015(2) 0.028(2) 0.014(2)
C25 0.040(3) 0.048(3) 0.045(3) 0.018(2) 0.019(2) 0.027(2)
N25 0.043(2) 0.064(3) 0.064(3) 0.027(3) 0.025(2) 0.031(2)
C26 0.090(5) 0.086(6) 0.138(7) 0.073(6) 0.071(6) 0.066(5)
N26 0.117(7) 0.161(9) 0.208(11) 0.120(9) 0.085(7) 0.104(7)
C27 0.087(5) 0.048(4) 0.070(4) 0.032(3) 0.049(4) 0.039(3)
N27 0.140(6) 0.077(5) 0.096(5) 0.049(4) 0.085(5) 0.052(4)
C28 0.095(5) 0.036(4) 0.069(4) 0.015(3) 0.043(4) 0.016(3)
N28 0.122(6) 0.052(4) 0.119(6) 0.021(4) 0.052(5) 0.011(4)
C31 0.033(2) 0.031(3) 0.041(2) 0.013(2) 0.017(2) 0.015(2)
N31 0.037(2) 0.033(2) 0.037(2) 0.0087(17) 0.0166(18) 0.0148(18)
C32 0.048(3) 0.039(3) 0.047(3) 0.000(2) 0.019(2) 0.013(2)
N32 0.056(3) 0.047(3) 0.075(3) 0.003(3) 0.028(3) 0.024(3)
C33 0.041(3) 0.052(3) 0.036(2) 0.012(2) 0.019(2) 0.016(2)
N33 0.054(3) 0.057(3) 0.036(2) 0.013(2) 0.020(2) 0.023(2)
C34 0.039(3) 0.030(3) 0.048(3) 0.004(2) 0.017(2) 0.007(2)
N34 0.053(3) 0.050(3) 0.046(2) 0.011(2) 0.025(2) 0.017(2)
C35 0.033(2) 0.053(3) 0.041(3) 0.008(2) 0.014(2) 0.022(2)
N35 0.052(3) 0.064(3) 0.052(3) 0.016(2) 0.023(2) 0.035(3)
C36 0.056(4) 0.068(5) 0.092(6) -0.011(4) -0.004(4) 0.024(4)
N36 0.096(6) 0.157(10) 0.141(8) -0.017(7) -0.044(6) 0.078(6)
C37 0.070(4) 0.065(4) 0.045(3) 0.004(3) 0.024(3) 0.008(3)
N37 0.106(5) 0.098(6) 0.048(3) -0.017(3) 0.024(4) 0.003(4)
C38 0.068(4) 0.055(4) 0.058(4) 0.009(3) 0.025(3) 0.000(3)
N38 0.129(7) 0.062(5) 0.095(5) 0.003(4) 0.036(5) -0.017(5)
N201 0.064(3) 0.040(3) 0.065(3) 0.015(2) 0.032(3) 0.028(2)
C202 0.077(4) 0.042(4) 0.079(4) 0.020(3) 0.040(4) 0.030(3)
C203 0.089(5) 0.047(4) 0.099(6) 0.018(4) 0.039(4) 0.041(4)
C204 0.075(5) 0.061(5) 0.104(6) 0.020(4) 0.031(4) 0.043(4)
C205 0.077(5) 0.067(5) 0.130(7) 0.025(5) 0.052(5) 0.041(4)
C206 0.074(5) 0.050(4) 0.108(6) 0.024(4) 0.049(4) 0.029(4)
C207 0.097(6) 0.080(6) 0.163(10) 0.019(6) 0.046(7) 0.060(6)
N208 0.067(3) 0.035(3) 0.065(3) 0.005(2) 0.038(3) 0.015(2)
C209 0.072(4) 0.034(3) 0.083(5) 0.013(3) 0.037(4) 0.020(3)
C210 0.103(7) 0.051(5) 0.157(9) 0.028(5) 0.078(7) 0.026(4)
C211 0.096(6) 0.049(5) 0.165(10) 0.027(6) 0.067(7) 0.017(5)
C212 0.089(6) 0.074(6) 0.135(8) 0.024(6) 0.073(6) 0.019(5)
C213 0.070(5) 0.057(4) 0.115(6) 0.012(4) 0.058(5) 0.014(4)
C214 0.149(11) 0.053(6) 0.38(3) 0.058(11) 0.149(15) 0.014(7)
O215 0.093(4) 0.074(4) 0.061(3) -0.001(2) 0.024(3) 0.037(3)
N301 0.072(3) 0.058(3) 0.035(2) 0.009(2) 0.027(2) 0.024(3)
C302 0.074(4) 0.064(4) 0.041(3) 0.010(3) 0.029(3) 0.031(3)
C303 0.138(8) 0.075(6) 0.053(4) 0.000(4) 0.056(5) 0.023(5)
C304 0.182(11) 0.067(6) 0.077(6) -0.015(5) 0.067(7) 0.016(6)
C305 0.159(9) 0.074(6) 0.083(6) -0.004(5) 0.077(6) 0.004(6)
C306 0.108(6) 0.056(4) 0.058(4) 0.013(3) 0.054(4) 0.019(4)
C307 0.39(3) 0.102(10) 0.093(8) -0.041(7) 0.137(13) -0.022(12)
N308 0.048(2) 0.055(3) 0.040(2) 0.020(2) 0.019(2) 0.019(2)
C309 0.058(3) 0.061(4) 0.039(3) 0.012(3) 0.023(3) 0.025(3)
C310 0.091(5) 0.099(6) 0.056(4) 0.033(4) 0.047(4) 0.043(5)
C311 0.070(4) 0.082(5) 0.063(4) 0.035(4) 0.031(4) 0.026(4)
C312 0.078(5) 0.073(5) 0.067(4) 0.027(4) 0.031(4) 0.011(4)
C313 0.068(4) 0.070(5) 0.056(3) 0.025(3) 0.028(3) 0.021(4)
C314 0.113(7) 0.135(9) 0.096(6) 0.062(6) 0.066(6) 0.032(7)
O315 0.065(3) 0.083(4) 0.065(3) 0.028(3) 0.019(2) 0.041(3)
N401 0.042(2) 0.032(2) 0.059(3) 0.008(2) 0.025(2) 0.0103(19)
C402 0.044(3) 0.038(3) 0.050(3) 0.005(2) 0.025(2) 0.006(2)
C403 0.050(3) 0.044(3) 0.064(4) 0.004(3) 0.031(3) 0.002(3)
C404 0.075(4) 0.044(4) 0.074(4) 0.008(3) 0.047(4) 0.014(3)
C405 0.070(4) 0.051(4) 0.103(6) 0.001(4) 0.051(4) 0.022(3)
C406 0.057(4) 0.051(4) 0.084(5) 0.007(3) 0.041(3) 0.021(3)
C407 0.091(6) 0.060(5) 0.117(7) -0.012(5) 0.059(5) 0.010(4)
N408 0.044(2) 0.038(3) 0.055(3) 0.011(2) 0.026(2) 0.014(2)
C409 0.047(3) 0.039(3) 0.052(3) 0.011(2) 0.020(3) 0.012(2)
C410 0.040(3) 0.051(4) 0.083(4) 0.004(3) 0.020(3) 0.013(3)
C411 0.046(3) 0.079(5) 0.100(6) 0.022(4) 0.033(4) 0.027(4)
C412 0.070(4) 0.063(5) 0.124(7) 0.025(5) 0.048(5) 0.040(4)
C413 0.068(4) 0.047(4) 0.090(5) 0.019(3) 0.044(4) 0.026(3)
C414 0.050(4) 0.105(8) 0.189(11) -0.003(7) 0.046(6) 0.027(5)
O415 0.066(3) 0.059(3) 0.049(2) 0.021(2) 0.031(2) 0.021(2)
C416 0.089(6) 0.096(7) 0.064(4) 0.016(4) 0.035(4) 0.027(5)
C417 0.097(7) 0.122(9) 0.091(6) 0.019(6) 0.022(5) 0.047(6)
N501 0.043(2) 0.050(3) 0.048(2) 0.013(2) 0.020(2) 0.024(2)
C502 0.045(3) 0.059(4) 0.058(3) 0.020(3) 0.016(3) 0.032(3)
C503 0.052(3) 0.073(5) 0.072(4) 0.021(4) 0.024(3) 0.032(3)
C504 0.052(4) 0.061(4) 0.113(6) 0.036(4) 0.040(4) 0.025(3)
C505 0.059(4) 0.064(4) 0.079(4) 0.031(4) 0.039(4) 0.028(3)
C506 0.057(3) 0.069(4) 0.061(3) 0.023(3) 0.034(3) 0.035(3)
C507 0.056(4) 0.099(7) 0.131(8) 0.034(6) 0.045(5) 0.015(4)
N508 0.049(3) 0.080(4) 0.051(3) 0.023(3) 0.017(2) 0.036(3)
C509 0.054(3) 0.070(4) 0.051(3) 0.020(3) 0.015(3) 0.035(3)
C510 0.064(4) 0.110(7) 0.063(4) 0.026(4) 0.018(4) 0.039(5)
C511 0.077(5) 0.168(11) 0.064(5) 0.028(6) 0.023(4) 0.056(6)
C512 0.087(6) 0.192(12) 0.069(5) 0.061(7) 0.041(5) 0.049(7)
C513 0.067(5) 0.142(9) 0.068(5) 0.052(5) 0.029(4) 0.044(5)
C514 0.109(8) 0.274(19) 0.054(5) 0.028(8) 0.008(5) 0.070(10)
O515 0.059(2) 0.056(3) 0.076(3) 0.014(2) 0.029(2) 0.036(2)
O1 0.118(5) 0.083(5) 0.171(7) 0.045(5) 0.055(5) 0.054(4)
O2 0.061(3) 0.084(4) 0.101(4) 0.042(3) 0.043(3) 0.044(3)
C3 0.112(9) 0.155(13) 0.258(19) 0.092(13) 0.100(11) 0.085(9)
C4 0.175(13) 0.187(15) 0.209(15) 0.113(13) 0.091(12) 0.133(13)

loop_
_atom_type_symbol
_atom_type_description
_atom_type_scat_dispersion_real
_atom_type_scat_dispersion_imag
_atom_type_scat_source
C C 0.0033 0.0016 'International Tables Vol C Tables 4.2.6.8 and 6.1.1.4'
H H 0.0000 0.0000 'International Tables Vol C Tables 4.2.6.8 and 6.1.1.4'
N N 0.0061 0.0033 'International Tables Vol C Tables 4.2.6.8 and 6.1.1.4'
O O 0.0106 0.0060 'International Tables Vol C Tables 4.2.6.8 and 6.1.1.4'
Ni Ni 0.3393 1.1124 'International Tables Vol C Tables 4.2.6.8 and 6.1.1.4'
W W -0.8490 6.8722 'International Tables Vol C Tables 4.2.6.8 and 6.1.1.4'

loop_
_geom_angle_atom_site_label_1
_geom_angle_atom_site_label_2
_geom_angle_atom_site_label_3
_geom_angle
_geom_angle_site_symmetry_1
_geom_angle_site_symmetry_3
C14 W1 C18 146.6(2) . .
C14 W1 C11 71.88(17) . .
C18 W1 C11 141.5(2) . .
C14 W1 C15 90.2(2) . .
C18 W1 C15 98.2(2) . .
C11 W1 C15 72.76(18) . .
C14 W1 C12 143.41(18) . .
C18 W1 C12 70.0(2) . .
C11 W1 C12 71.54(18) . .
C15 W1 C12 78.6(2) . .
C14 W1 C16 75.9(2) . .
C18 W1 C16 76.4(2) . .
C11 W1 C16 130.85(19) . .
C15 W1 C16 71.28(19) . .
C12 W1 C16 130.4(2) . .
C14 W1 C13 90.9(2) . .
C18 W1 C13 99.7(2) . .
C11 W1 C13 74.79(18) . .
C15 W1 C13 145.42(17) . .
C12 W1 C13 80.1(2) . .
C16 W1 C13 142.0(2) . .
C14 W1 C17 77.2(2) . .
C18 W1 C17 76.6(3) . .
C11 W1 C17 132.8(2) . .
C15 W1 C17 142.5(2) . .
C12 W1 C17 130.8(2) . .
C16 W1 C17 71.4(2) . .
C13 W1 C17 71.0(2) . .
C26 W2 C24 145.5(3) . .
C26 W2 C27 74.3(3) . .
C24 W2 C27 76.1(2) . .
C26 W2 C21 142.3(2) . .
C24 W2 C21 72.07(18) . .
C27 W2 C21 132.1(2) . .
C26 W2 C23 97.2(3) . .
C24 W2 C23 89.7(2) . .
C27 W2 C23 70.9(2) . .
C21 W2 C23 73.97(18) . .
C26 W2 C22 103.2(3) . .
C24 W2 C22 88.6(2) . .
C27 W2 C22 140.7(2) . .
C21 W2 C22 73.32(19) . .
C23 W2 C22 146.11(19) . .
C26 W2 C28 77.9(4) . .
C24 W2 C28 76.1(3) . .
C27 W2 C28 71.3(3) . .
C21 W2 C28 131.2(2) . .
C23 W2 C28 141.8(2) . .
C22 W2 C28 69.9(2) . .
C26 W2 C25 71.8(3) . .
C24 W2 C25 142.65(19) . .
C27 W2 C25 132.8(2) . .
C21 W2 C25 70.61(18) . .
C23 W2 C25 81.6(2) . .
C22 W2 C25 79.46(19) . .
C28 W2 C25 130.1(3) . .
C36 W3 C34 110.0(3) . .
C36 W3 C31 139.7(3) . .
C34 W3 C31 73.94(18) . .
C36 W3 C35 71.7(3) . .
C34 W3 C35 77.2(2) . .
C31 W3 C35 70.32(18) . .
C36 W3 C33 88.5(3) . .
C34 W3 C33 145.06(19) . .
C31 W3 C33 73.04(18) . .
C35 W3 C33 81.2(2) . .
C36 W3 C32 147.0(3) . .
C34 W3 C32 87.0(2) . .
C31 W3 C32 71.10(19) . .
C35 W3 C32 140.99(19) . .
C33 W3 C32 92.9(2) . .
C36 W3 C38 79.5(3) . .
C34 W3 C38 70.3(2) . .
C31 W3 C38 134.8(2) . .
C35 W3 C38 125.2(3) . .
C33 W3 C38 144.1(2) . .
C32 W3 C38 80.2(3) . .
C36 W3 C37 73.7(3) . .
C34 W3 C37 140.8(2) . .
C31 W3 C37 129.3(2) . .
C35 W3 C37 136.3(3) . .
C33 W3 C37 71.9(2) . .
C32 W3 C37 75.5(3) . .
C38 W3 C37 72.3(3) . .
N31 Ni1 N31 180.000(1) . 2_666
N31 Ni1 N21 90.68(17) . .
N31 Ni1 N21 89.32(17) 2_666 .
N31 Ni1 N21 89.32(17) . 2_666
N31 Ni1 N21 90.68(17) 2_666 2_666
N21 Ni1 N21 180.0(2) . 2_666
N31 Ni1 N11 89.68(16) . 2_666
N31 Ni1 N11 90.32(16) 2_666 2_666
N21 Ni1 N11 88.85(16) . 2_666
N21 Ni1 N11 91.15(15) 2_666 2_666
N31 Ni1 N11 90.32(16) . .
N31 Ni1 N11 89.68(16) 2_666 .
N21 Ni1 N11 91.15(15) . .
N21 Ni1 N11 88.85(16) 2_666 .
N11 Ni1 N11 180.000(1) 2_666 .
N32 Ni2 N12 91.8(2) 2_666 .
N32 Ni2 N22 92.6(2) 2_666 .
N12 Ni2 N22 91.16(19) . .
N32 Ni2 N208 92.9(2) 2_666 .
N12 Ni2 N208 173.04(19) . .
N22 Ni2 N208 93.8(2) . .
N32 Ni2 N201 170.3(2) 2_666 .
N12 Ni2 N201 96.0(2) . .
N22 Ni2 N201 92.9(2) . .
N208 Ni2 N201 78.8(2) . .
N32 Ni2 O215 89.1(2) 2_666 .
N12 Ni2 O215 89.4(2) . .
N22 Ni2 O215 178.2(2) . .
N208 Ni2 O215 85.5(2) . .
N201 Ni2 O215 85.3(2) . .
N33 Ni3 N23 90.73(19) . .
N33 Ni3 N308 170.38(18) . .
N23 Ni3 N308 96.4(2) . .
N33 Ni3 N301 93.6(2) . .
N23 Ni3 N301 174.1(2) . .
N308 Ni3 N301 78.9(2) . .
N33 Ni3 N13 91.98(19) . 2_666
N23 Ni3 N13 92.6(2) . 2_666
N308 Ni3 N13 94.16(19) . 2_666
N301 Ni3 N13 91.3(2) . 2_666
N33 Ni3 O315 87.4(2) . .
N23 Ni3 O315 88.7(2) . .
N308 Ni3 O315 86.33(19) . .
N301 Ni3 O315 87.4(2) . .
N13 Ni3 O315 178.5(2) 2_666 .
N34 Ni4 N14 90.5(2) . .
N34 Ni4 N24 91.83(19) . 2_666
N14 Ni4 N24 91.04(19) . 2_666
N34 Ni4 N401 89.0(2) . .
N14 Ni4 N401 174.97(19) . .
N24 Ni4 N401 93.98(19) 2_666 .
N34 Ni4 N408 91.51(19) . .
N14 Ni4 N408 95.84(19) . .
N24 Ni4 N408 172.3(2) 2_666 .
N401 Ni4 N408 79.16(18) . .
N34 Ni4 O415 176.40(19) . .
N14 Ni4 O415 92.89(18) . .
N24 Ni4 O415 89.24(18) 2_666 .
N401 Ni4 O415 87.50(18) . .
N408 Ni4 O415 87.03(18) . .
N501 Ni5 N25 172.83(19) . .
N501 Ni5 N35 89.2(2) . .
N25 Ni5 N35 92.5(2) . .
N501 Ni5 N508 78.44(19) . .
N25 Ni5 N508 94.7(2) . .
N35 Ni5 N508 86.1(2) . .
N501 Ni5 N15 94.47(17) . .
N25 Ni5 N15 92.39(18) . .
N35 Ni5 N15 93.07(19) . .
N508 Ni5 N15 172.87(19) . .
N501 Ni5 O515 86.76(18) . .
N25 Ni5 O515 91.2(2) . .
N35 Ni5 O515 175.14(18) . .
N508 Ni5 O515 90.5(2) . .
N15 Ni5 O515 89.93(18) . .
N11 C11 W1 178.8(4) . .
C11 N11 Ni1 174.9(4) . .
N12 C12 W1 177.9(5) . .
C12 N12 Ni2 177.7(5) . .
N13 C13 W1 175.0(5) . .
C13 N13 Ni3 177.6(5) . 2_666
N14 C14 W1 178.4(5) . .
C14 N14 Ni4 171.4(4) . .
N15 C15 W1 174.4(5) . .
C15 N15 Ni5 171.5(5) . .
N16 C16 W1 177.1(6) . .
N17 C17 W1 178.3(6) . .
N18 C18 W1 179.4(7) . .
N21 C21 W2 179.1(4) . .
C21 N21 Ni1 175.2(4) . .
N22 C22 W2 176.2(5) . .
C22 N22 Ni2 173.3(5) . .
N23 C23 W2 174.5(5) . .
C23 N23 Ni3 175.6(5) . .
N24 C24 W2 179.6(6) . .
C24 N24 Ni4 178.2(5) . 2_666
N25 C25 W2 179.4(5) . .
C25 N25 Ni5 173.8(5) . .
N26 C26 W2 178.7(11) . .
N27 C27 W2 177.6(6) . .
N28 C28 W2 176.2(8) . .
N31 C31 W3 178.6(5) . .
C31 N31 Ni1 175.8(4) . .
N32 C32 W3 176.6(5) . .
C32 N32 Ni2 173.8(5) . 2_666
N33 C33 W3 176.6(5) . .
C33 N33 Ni3 175.7(5) . .
N34 C34 W3 176.8(5) . .
C34 N34 Ni4 172.6(5) . .
N35 C35 W3 177.4(5) . .
C35 N35 Ni5 171.9(5) . .
N36 C36 W3 176.3(10) . .
N37 C37 W3 178.2(9) . .
N38 C38 W3 178.4(9) . .
C206 N201 C202 118.9(6) . .
C206 N201 Ni2 126.9(5) . .
C202 N201 Ni2 114.0(4) . .
N201 C202 C203 120.9(6) . .
N201 C202 C209 115.5(6) . .
C203 C202 C209 123.6(6) . .
C204 C203 C202 120.0(7) . .
C204 C203 H203 120.0 . .
C202 C203 H203 120.0 . .
C203 C204 C205 117.2(7) . .
C203 C204 C207 120.6(8) . .
C205 C204 C207 122.1(8) . .
C204 C205 C206 121.2(8) . .
C204 C205 H205 119.4 . .
C206 C205 H205 119.4 . .
N201 C206 C205 121.7(7) . .
N201 C206 H206 119.2 . .
C205 C206 H206 119.2 . .
C204 C207 H20A 109.5 . .
C204 C207 H20B 109.5 . .
H20A C207 H20B 109.5 . .
C204 C207 H20C 109.5 . .
H20A C207 H20C 109.5 . .
H20B C207 H20C 109.5 . .
C209 N208 C213 119.9(6) . .
C209 N208 Ni2 115.6(4) . .
C213 N208 Ni2 124.4(5) . .
N208 C209 C210 121.7(7) . .
N208 C209 C202 115.9(6) . .
C210 C209 C202 122.1(7) . .
C211 C210 C209 119.2(9) . .
C211 C210 H210 120.4 . .
C209 C210 H210 120.4 . .
C212 C211 C210 119.4(8) . .
C212 C211 C214 119.5(10) . .
C210 C211 C214 121.0(10) . .
C211 C212 C213 118.9(8) . .
C211 C212 H212 120.5 . .
C213 C212 H212 120.5 . .
N208 C213 C212 120.6(8) . .
N208 C213 H213 119.7 . .
C212 C213 H213 119.7 . .
C211 C214 H21A 109.5 . .
C211 C214 H21B 109.5 . .
H21A C214 H21B 109.5 . .
C211 C214 H21C 109.5 . .
H21A C214 H21C 109.5 . .
H21B C214 H21C 109.5 . .
C306 N301 C302 119.0(5) . .
C306 N301 Ni3 126.4(4) . .
C302 N301 Ni3 113.7(4) . .
N301 C302 C303 119.6(6) . .
N301 C302 C309 116.2(5) . .
C303 C302 C309 124.2(6) . .
C304 C303 C302 119.9(7) . .
C304 C303 H303 120.1 . .
C302 C303 H303 120.1 . .
C303 C304 C305 119.0(8) . .
C303 C304 C307 119.8(9) . .
C305 C304 C307 120.9(9) . .
C306 C305 C304 118.0(8) . .
C306 C305 H305 121.0 . .
C304 C305 H305 121.0 . .
N301 C306 C305 124.0(6) . .
N301 C306 H306 118.0 . .
C305 C306 H306 118.0 . .
C304 C307 H30A 109.5 . .
C304 C307 H30B 109.5 . .
H30A C307 H30B 109.5 . .
C304 C307 H30C 109.5 . .
H30A C307 H30C 109.5 . .
H30B C307 H30C 109.5 . .
C313 N308 C309 118.7(5) . .
C313 N308 Ni3 125.9(4) . .
C309 N308 Ni3 115.3(4) . .
N308 C309 C310 122.1(6) . .
N308 C309 C302 115.1(5) . .
C310 C309 C302 122.7(6) . .
C311 C310 C309 120.0(7) . .
C311 C310 H310 120.0 . .
C309 C310 H310 120.0 . .
C310 C311 C312 117.4(6) . .
C310 C311 C314 122.0(8) . .
C312 C311 C314 120.3(8) . .
C313 C312 C311 120.5(7) . .
C313 C312 H312 119.7 . .
C311 C312 H312 119.7 . .
N308 C313 C312 121.1(7) . .
N308 C313 H313 119.4 . .
C312 C313 H313 119.4 . .
C311 C314 H31A 109.5 . .
C311 C314 H31B 109.5 . .
H31A C314 H31B 109.5 . .
C311 C314 H31C 109.5 . .
H31A C314 H31C 109.5 . .
H31B C314 H31C 109.5 . .
C406 N401 C402 118.4(5) . .
C406 N401 Ni4 125.9(4) . .
C402 N401 Ni4 115.5(4) . .
N401 C402 C403 121.8(6) . .
N401 C402 C409 115.5(5) . .
C403 C402 C409 122.6(5) . .
C404 C403 C402 119.1(6) . .
C404 C403 H403 120.4 . .
C402 C403 H403 120.4 . .
C403 C404 C405 117.5(6) . .
C403 C404 C407 121.1(7) . .
C405 C404 C407 121.3(7) . .
C406 C405 C404 119.6(7) . .
C406 C405 H405 120.2 . .
C404 C405 H405 120.2 . .
N401 C406 C405 123.4(6) . .
N401 C406 H406 118.3 . .
C405 C406 H406 118.3 . .
C404 C407 H40A 109.5 . .
C404 C407 H40B 109.5 . .
H40A C407 H40B 109.5 . .
C404 C407 H40C 109.5 . .
H40A C407 H40C 109.5 . .
H40B C407 H40C 109.5 . .
C413 N408 C409 118.5(5) . .
C413 N408 Ni4 126.8(4) . .
C409 N408 Ni4 114.7(4) . .
N408 C409 C410 120.8(6) . .
N408 C409 C402 115.0(5) . .
C410 C409 C402 124.2(5) . .
C411 C410 C409 119.9(6) . .
C411 C410 H410 120.1 . .
C409 C410 H410 120.1 . .
C412 C411 C410 118.6(6) . .
C412 C411 C414 121.4(8) . .
C410 C411 C414 120.0(7) . .
C413 C412 C411 119.6(7) . .
C413 C412 H412 120.2 . .
C411 C412 H412 120.2 . .
N408 C413 C412 122.6(7) . .
N408 C413 H413 118.7 . .
C412 C413 H413 118.7 . .
C411 C414 H41A 109.5 . .
C411 C414 H41B 109.5 . .
H41A C414 H41B 109.5 . .
C411 C414 H41C 109.5 . .
H41A C414 H41C 109.5 . .
H41B C414 H41C 109.5 . .
C416 O415 Ni4 124.1(5) . .
O415 C416 C417 114.2(8) . .
O415 C416 H41D 108.7 . .
C417 C416 H41D 108.7 . .
O415 C416 H41E 108.7 . .
C417 C416 H41E 108.7 . .
H41D C416 H41E 107.6 . .
C416 C417 H41F 109.5 . .
C416 C417 H41G 109.5 . .
H41F C417 H41G 109.5 . .
C416 C417 H41H 109.5 . .
H41F C417 H41H 109.5 . .
H41G C417 H41H 109.5 . .
C502 N501 C506 118.1(5) . .
C502 N501 Ni5 115.5(4) . .
C506 N501 Ni5 126.3(4) . .
N501 C502 C503 122.2(6) . .
N501 C502 C509 115.3(5) . .
C503 C502 C509 122.4(6) . .
C504 C503 C502 118.5(6) . .
C504 C503 H503 120.7 . .
C502 C503 H503 120.7 . .
C505 C504 C503 118.1(6) . .
C505 C504 C507 120.3(8) . .
C503 C504 C507 121.6(8) . .
C504 C505 C506 120.5(7) . .
C504 C505 H505 119.8 . .
C506 C505 H505 119.8 . .
N501 C506 C505 122.5(6) . .
N501 C506 H506 118.7 . .
C505 C506 H506 118.7 . .
C504 C507 H50A 109.5 . .
C504 C507 H50B 109.5 . .
H50A C507 H50B 109.5 . .
C504 C507 H50C 109.5 . .
H50A C507 H50C 109.5 . .
H50B C507 H50C 109.5 . .
C513 N508 C509 119.3(6) . .
C513 N508 Ni5 126.2(5) . .
C509 N508 Ni5 113.8(4) . .
N508 C509 C510 119.7(6) . .
N508 C509 C502 115.7(5) . .
C510 C509 C502 124.5(6) . .
C511 C510 C509 121.3(8) . .
C511 C510 H510 119.3 . .
C509 C510 H510 119.3 . .
C512 C511 C510 116.4(8) . .
C512 C511 C514 121.5(10) . .
C510 C511 C514 122.1(9) . .
C513 C512 C511 120.8(8) . .
C513 C512 H512 119.6 . .
C511 C512 H512 119.6 . .
N508 C513 C512 122.2(8) . .
N508 C513 H513 118.9 . .
C512 C513 H513 118.9 . .
C511 C514 H51A 109.5 . .
C511 C514 H51B 109.5 . .
H51A C514 H51B 109.5 . .
C511 C514 H51C 109.5 . .
H51A C514 H51C 109.5 . .
H51B C514 H51C 109.5 . .
C4 C3 O2 118.6(13) . .
C4 C3 H3A 107.7 . .
O2 C3 H3A 107.7 . .
C4 C3 H3B 107.7 . .
O2 C3 H3B 107.7 . .
H3A C3 H3B 107.1 . .
C3 C4 H4A 109.5 . .
C3 C4 H4B 109.5 . .
H4A C4 H4B 109.5 . .
C3 C4 H4C 109.5 . .
H4A C4 H4C 109.5 . .
H4B C4 H4C 109.5 . .

loop_
_geom_bond_atom_site_label_1
_geom_bond_atom_site_label_2
_geom_bond_distance
_geom_bond_site_symmetry_2
W1 C14 2.154(6) .
W1 C18 2.158(6) .
W1 C11 2.160(5) .
W1 C15 2.169(5) .
W1 C12 2.171(6) .
W1 C16 2.175(6) .
W1 C13 2.178(6) .
W1 C17 2.186(5) .
W2 C26 2.128(8) .
W2 C24 2.162(6) .
W2 C27 2.164(6) .
W2 C21 2.168(5) .
W2 C23 2.170(6) .
W2 C22 2.175(6) .
W2 C28 2.176(7) .
W2 C25 2.184(5) .
W3 C36 2.119(8) .
W3 C34 2.124(5) .
W3 C31 2.149(5) .
W3 C35 2.154(6) .
W3 C33 2.156(5) .
W3 C32 2.160(7) .
W3 C38 2.164(7) .
W3 C37 2.201(7) .
Ni1 N31 2.037(4) .
Ni1 N31 2.037(4) 2_666
Ni1 N21 2.046(4) .
Ni1 N21 2.046(4) 2_666
Ni1 N11 2.048(4) 2_666
Ni1 N11 2.048(4) .
Ni2 N32 2.049(6) 2_666
Ni2 N12 2.060(5) .
Ni2 N22 2.061(5) .
Ni2 N208 2.071(5) .
Ni2 N201 2.072(5) .
Ni2 O215 2.145(5) .
Ni3 N33 2.047(5) .
Ni3 N23 2.067(5) .
Ni3 N308 2.071(4) .
Ni3 N301 2.080(5) .
Ni3 N13 2.097(5) 2_666
Ni3 O315 2.140(5) .
Ni4 N34 2.026(5) .
Ni4 N14 2.040(5) .
Ni4 N24 2.059(5) 2_666
Ni4 N401 2.069(5) .
Ni4 N408 2.079(5) .
Ni4 O415 2.112(4) .
Ni5 N501 2.066(5) .
Ni5 N25 2.069(5) .
Ni5 N35 2.078(5) .
Ni5 N508 2.083(5) .
Ni5 N15 2.086(5) .
Ni5 O515 2.117(4) .
C11 N11 1.136(6) .
C12 N12 1.135(7) .
C13 N13 1.134(7) .
N13 Ni3 2.097(5) 2_666
C14 N14 1.138(7) .
C15 N15 1.131(6) .
C16 N16 1.147(7) .
C17 N17 1.131(7) .
C18 N18 1.145(8) .
C21 N21 1.124(6) .
C22 N22 1.139(7) .
C23 N23 1.136(7) .
C24 N24 1.131(7) .
N24 Ni4 2.059(5) 2_666
C25 N25 1.129(7) .
C26 N26 1.157(10) .
C27 N27 1.137(8) .
C28 N28 1.134(9) .
C31 N31 1.135(6) .
C32 N32 1.138(8) .
N32 Ni2 2.049(6) 2_666
C33 N33 1.126(7) .
C34 N34 1.171(7) .
C35 N35 1.160(7) .
C36 N36 1.179(10) .
C37 N37 1.117(9) .
C38 N38 1.124(9) .
N201 C206 1.321(9) .
N201 C202 1.361(8) .
C202 C203 1.402(10) .
C202 C209 1.469(10) .
C203 C204 1.373(11) .
C203 H203 0.9300 .
C204 C205 1.375(11) .
C204 C207 1.498(11) .
C205 C206 1.381(10) .
C205 H205 0.9300 .
C206 H206 0.9300 .
C207 H20A 0.9600 .
C207 H20B 0.9600 .
C207 H20C 0.9600 .
N208 C209 1.315(9) .
N208 C213 1.364(9) .
C209 C210 1.414(10) .
C210 C211 1.377(13) .
C210 H210 0.9300 .
C211 C212 1.375(14) .
C211 C214 1.536(12) .
C212 C213 1.417(11) .
C212 H212 0.9300 .
C213 H213 0.9300 .
C214 H21A 0.9600 .
C214 H21B 0.9600 .
C214 H21C 0.9600 .
N301 C306 1.300(8) .
N301 C302 1.357(7) .
C302 C303 1.402(9) .
C302 C309 1.461(9) .
C303 C304 1.352(12) .
C303 H303 0.9300 .
C304 C305 1.380(13) .
C304 C307 1.531(12) .
C305 C306 1.366(10) .
C305 H305 0.9300 .
C306 H306 0.9300 .
C307 H30A 0.9600 .
C307 H30B 0.9600 .
C307 H30C 0.9600 .
N308 C313 1.345(9) .
N308 C309 1.349(7) .
C309 C310 1.387(8) .
C310 C311 1.375(11) .
C310 H310 0.9300 .
C311 C312 1.395(11) .
C311 C314 1.520(10) .
C312 C313 1.388(9) .
C312 H312 0.9300 .
C313 H313 0.9300 .
C314 H31A 0.9600 .
C314 H31B 0.9600 .
C314 H31C 0.9600 .
N401 C406 1.327(8) .
N401 C402 1.338(7) .
C402 C403 1.390(8) .
C402 C409 1.491(9) .
C403 C404 1.387(10) .
C403 H403 0.9300 .
C404 C405 1.395(10) .
C404 C407 1.503(10) .
C405 C406 1.350(9) .
C405 H405 0.9300 .
C406 H406 0.9300 .
C407 H40A 0.9600 .
C407 H40B 0.9600 .
C407 H40C 0.9600 .
N408 C413 1.341(8) .
N408 C409 1.359(7) .
C409 C410 1.383(8) .
C410 C411 1.382(10) .
C410 H410 0.9300 .
C411 C412 1.372(11) .
C411 C414 1.527(10) .
C412 C413 1.367(10) .
C412 H412 0.9300 .
C413 H413 0.9300 .
C414 H41A 0.9600 .
C414 H41B 0.9600 .
C414 H41C 0.9600 .
O415 C416 1.399(9) .
C416 C417 1.482(12) .
C416 H41D 0.9700 .
C416 H41E 0.9700 .
C417 H41F 0.9600 .
C417 H41G 0.9600 .
C417 H41H 0.9600 .
N501 C502 1.323(7) .
N501 C506 1.356(7) .
C502 C503 1.407(9) .
C502 C509 1.471(9) .
C503 C504 1.398(10) .
C503 H503 0.9300 .
C504 C505 1.362(10) .
C504 C507 1.520(9) .
C505 C506 1.363(9) .
C505 H505 0.9300 .
C506 H506 0.9300 .
C507 H50A 0.9600 .
C507 H50B 0.9600 .
C507 H50C 0.9600 .
N508 C513 1.329(9) .
N508 C509 1.336(8) .
C509 C510 1.395(9) .
C510 C511 1.378(12) .
C510 H510 0.9300 .
C511 C512 1.368(13) .
C511 C514 1.546(12) .
C512 C513 1.364(11) .
C512 H512 0.9300 .
C513 H513 0.9300 .
C514 H51A 0.9600 .
C514 H51B 0.9600 .
C514 H51C 0.9600 .
O2 C3 1.481(16) .
C3 C4 1.363(16) .
C3 H3A 0.9700 .
C3 H3B 0.9700 .
C4 H4A 0.9600 .
C4 H4B 0.9600 .
C4 H4C 0.9600 .
